data_7241551
loop_
_publ_author_name
'Andreev, Grigory'
'Budantseva, Nina'
'Levtsova, Anastasiya'
'Sokolova, Marina'
'Fedoseev, Aleksander'

_publ_section_title
;
 Formation of uranyl phthalate coordination polymers with unusual 2D net
 topologies in the presence of organic cations
;
_journal_name_full CrystEngComm
_journal_paper_doi 10.1039/D0CE01323D
_journal_year 2020
_chemical_formula_sum 'C38 H30 N4 O24 U3'
_chemical_formula_weight 1640.75
_space_group_crystal_system triclinic
_space_group_IT_number 2
_space_group_name_Hall '-P 1'
_space_group_name_H-M_alt 'P -1'
_atom_sites_solution_hydrogens geom
_audit_creation_method SHELXL-2018/3
_audit_update_record
;
2020-09-10 deposited with the CCDC.	2020-11-19 downloaded from the CCDC.
;
_cell_angle_alpha 118.091(2)
_cell_angle_beta 92.772(3)
_cell_angle_gamma 90.816(3)
_cell_formula_units_Z 1
_cell_length_a 8.4843(6)
_cell_length_b 12.6359(10)
_cell_length_c 12.9071(10)
_cell_measurement_reflns_used 4093
_cell_measurement_temperature 100(2)
_cell_measurement_theta_max 29.55
_cell_measurement_theta_min 3.17
_cell_volume 1218.22(16)
_computing_structure_refinement 'SHELXL-2018/3 (Sheldrick, 2018)'
_diffrn_ambient_temperature 100(2)
_diffrn_measured_fraction_theta_full 0.996
_diffrn_measured_fraction_theta_max 0.978
_diffrn_measurement_device_type 'Bruker APEX-II CCD'
_diffrn_measurement_method '\f and \w scans'
_diffrn_radiation_type MoK\a
_diffrn_radiation_wavelength 0.71073
_diffrn_reflns_av_R_equivalents 0.0428
_diffrn_reflns_av_unetI/netI 0.0688
_diffrn_reflns_Laue_measured_fraction_full 0.996
_diffrn_reflns_Laue_measured_fraction_max 0.978
_diffrn_reflns_limit_h_max 13
_diffrn_reflns_limit_h_min -10
_diffrn_reflns_limit_k_max 19
_diffrn_reflns_limit_k_min -17
_diffrn_reflns_limit_l_max 18
_diffrn_reflns_limit_l_min -19
_diffrn_reflns_number 19331
_diffrn_reflns_point_group_measured_fraction_full 0.996
_diffrn_reflns_point_group_measured_fraction_max 0.978
_diffrn_reflns_theta_full 25.242
_diffrn_reflns_theta_max 33.174
_diffrn_reflns_theta_min 3.225
_diffrn_source 'sealed tube'
_exptl_absorpt_coefficient_mu 10.032
_exptl_absorpt_correction_T_max 0.555
_exptl_absorpt_correction_T_min 0.320
_exptl_absorpt_correction_type numerical
_exptl_absorpt_process_details SADABS
_exptl_crystal_density_diffrn 2.236
_exptl_crystal_description prism
_exptl_crystal_F_000 754
_exptl_crystal_size_max 0.065
_exptl_crystal_size_mid 0.055
_exptl_crystal_size_min 0.050
_refine_diff_density_max 2.675
_refine_diff_density_min -1.971
_refine_diff_density_rms 0.235
_refine_ls_extinction_method none
_refine_ls_goodness_of_fit_ref 1.015
_refine_ls_hydrogen_treatment constr
_refine_ls_matrix_type full
_refine_ls_number_parameters 304
_refine_ls_number_reflns 9090
_refine_ls_number_restraints 12
_refine_ls_restrained_S_all 1.024
_refine_ls_R_factor_all 0.0687
_refine_ls_R_factor_gt 0.0406
_refine_ls_shift/su_max 0.002
_refine_ls_shift/su_mean 0.000
_refine_ls_structure_factor_coef Fsqd
_refine_ls_weighting_details 'w=1/[\s^2^(Fo^2^)+(0.0420P)^2^] where P=(Fo^2^+2Fc^2^)/3'
_refine_ls_weighting_scheme calc
_refine_ls_wR_factor_gt 0.0868
_refine_ls_wR_factor_ref 0.0975
_reflns_Friedel_coverage 0.000
_reflns_number_gt 6547
_reflns_number_total 9090
_reflns_threshold_expression 'I > 2\s(I)'
_cod_data_source_file d0ce01323d2.cif
_cod_data_source_block u
_cod_database_code 7241551
_shelx_shelxl_version_number 2018/3
_shelx_space_group_comment
;
The symmetry employed for this shelxl refinement is uniquely defined
by the following loop, which should always be used as a source of
symmetry information in preference to the above space-group names.
They are only intended as comments.
;

loop_
_space_group_symop_operation_xyz
'x, y, z'
'-x, -y, -z'

loop_
_atom_site_label
_atom_site_type_symbol
_atom_site_fract_x
_atom_site_fract_y
_atom_site_fract_z
_atom_site_U_iso_or_equiv
_atom_site_adp_type
_atom_site_occupancy
_atom_site_site_symmetry_order
_atom_site_calc_flag
_atom_site_refinement_flags_posn
_atom_site_refinement_flags_adp
_atom_site_refinement_flags_occupancy
_atom_site_disorder_assembly
_atom_site_disorder_group
U1 U 0.000000 1.000000 0.000000 0.01984(7) Uani 1 2 d S . P . .
U2 U 0.02070(2) 0.75185(2) 0.16574(2) 0.01882(6) Uani 1 1 d . . . . .
O6 O 0.0132(5) 1.0526(4) 0.2019(4) 0.0288(9) Uani 1 1 d . . . . .
O7 O 0.1193(5) 0.9547(3) 0.2911(3) 0.0239(8) Uani 1 1 d . . . . .
O9 O -0.0904(5) 1.1223(5) 0.4811(4) 0.0396(11) Uani 1 1 d . . . . .
O11 O 0.2053(5) 0.7012(4) 0.1910(4) 0.0336(10) Uani 1 1 d . . . . .
O8 O 0.0552(6) 1.1980(4) 0.6502(4) 0.0394(12) Uani 1 1 d . . . . .
O2 O -0.0309(5) 1.3934(4) 0.0371(4) 0.0286(9) Uani 1 1 d . . . . .
O10 O -0.1629(5) 0.7996(4) 0.1360(4) 0.0329(10) Uani 1 1 d . . . . .
C2 C -0.3254(6) 1.2979(4) 0.0745(5) 0.0201(10) Uani 1 1 d . . . . .
O4 O -0.1677(6) 1.1722(4) 0.1220(4) 0.0374(11) Uani 1 1 d . . . . .
C1 C -0.2970(7) 1.4167(5) 0.0951(5) 0.0213(11) Uani 1 1 d . . . . .
O3 O -0.1144(6) 1.5764(4) 0.1461(4) 0.0396(12) Uani 1 1 d . . . . .
O1 O 0.1784(5) 1.0849(4) 0.0314(4) 0.0335(10) Uani 1 1 d . . . . .
C16 C 0.0290(8) 1.1735(5) 0.5429(5) 0.0258(12) Uani 1 1 d . . . . .
C9 C 0.1838(7) 1.1614(5) 0.3732(5) 0.0210(10) Uani 1 1 d . . . . .
C8 C -0.2007(7) 1.2084(5) 0.0492(5) 0.0221(11) Uani 1 1 d . . . . .
C7 C -0.1344(7) 1.4647(5) 0.0908(5) 0.0235(11) Uani 1 1 d . . . . .
C10 C 0.1618(7) 1.2141(5) 0.4939(5) 0.0255(12) Uani 1 1 d . . . . .
C6 C -0.4236(8) 1.4925(6) 0.1220(6) 0.0315(13) Uani 1 1 d . . . . .
H6 H -0.405266 1.571771 0.138396 0.038 Uiso 1 1 calc R U . . .
C3 C -0.4767(7) 1.2618(5) 0.0824(6) 0.0321(14) Uani 1 1 d . . . . .
H3 H -0.495054 1.184510 0.071755 0.039 Uiso 1 1 calc R U . . .
C15 C 0.0974(6) 1.0485(5) 0.2832(4) 0.0183(10) Uani 1 1 d . . . . .
C5 C -0.5739(8) 1.4540(6) 0.1250(6) 0.0368(15) Uani 1 1 d . . . . .
H5 H -0.657318 1.505157 0.139950 0.044 Uiso 1 1 calc R U . . .
C4 C -0.6000(8) 1.3361(6) 0.1053(7) 0.0377(15) Uani 1 1 d . . . . .
H4 H -0.701196 1.308555 0.107715 0.045 Uiso 1 1 calc R U . . .
C14 C 0.2965(8) 1.2101(6) 0.3334(6) 0.0341(14) Uani 1 1 d . . . . .
H14 H 0.309661 1.176144 0.253071 0.041 Uiso 1 1 calc R U . . .
C11 C 0.2555(8) 1.3134(6) 0.5703(6) 0.0346(14) Uani 1 1 d . . . . .
H11 H 0.241071 1.348640 0.650569 0.042 Uiso 1 1 calc R U . . .
C13 C 0.3917(9) 1.3099(6) 0.4116(7) 0.0415(17) Uani 1 1 d . . . . .
H13 H 0.468936 1.341329 0.383815 0.050 Uiso 1 1 calc R U . . .
C12 C 0.3695(9) 1.3611(7) 0.5305(7) 0.0470(19) Uani 1 1 d . . . . .
H12 H 0.431567 1.427811 0.583503 0.056 Uiso 1 1 calc R U . . .
O5 O -0.1355(5) 1.1578(3) -0.0490(3) 0.0265(9) Uani 1 1 d . . . . .
N3 N -0.6140(9) 0.9621(7) 0.4824(7) 0.0581(18) Uiso 1 1 d D . . . .
H3A H -0.693807 0.913843 0.445739 0.070 Uiso 1 1 calc R U . A .
C20 C -0.4839(18) 0.9626(17) 0.4341(15) 0.067(5) Uiso 0.5 1 d D . P A -1
H20 H -0.464476 0.917799 0.354978 0.080 Uiso 0.5 1 calc R U P A -1
C21 C -0.610(2) 1.0557(14) 0.6105(13) 0.055(4) Uiso 0.5 1 d D . P A -1
H21 H -0.691811 1.076249 0.660935 0.065 Uiso 0.5 1 calc R U P A -1
C22 C -0.465(2) 1.1014(17) 0.6347(15) 0.065(5) Uiso 0.5 1 d D . P A -1
H22 H -0.420129 1.159408 0.706845 0.078 Uiso 0.5 1 calc R U P A -1
C19 C -0.0437(18) 1.4658(13) 0.4798(14) 0.050(4) Uiso 0.5 1 d D . P B -2
H19 H -0.011036 1.450808 0.406552 0.059 Uiso 0.5 1 calc R U P B -2
N1 N 0.0021(16) 1.5601(12) 0.5906(11) 0.052(3) Uiso 0.5 1 d D . P B -2
H1 H 0.065649 1.617999 0.600001 0.063 Uiso 0.5 1 calc R U P B -2
C18 C -0.1497(16) 1.4009(12) 0.5072(11) 0.040(3) Uiso 0.5 1 d D . P B -2
H18 H -0.211934 1.333112 0.456664 0.047 Uiso 0.5 1 calc R U P B -2
C17 C -0.0532(17) 1.5549(13) 0.6722(14) 0.053(4) Uiso 0.5 1 d D . P B -2
H17 H -0.033971 1.609660 0.751406 0.063 Uiso 0.5 1 calc R U P B -2
N2 N -0.1403(13) 1.4632(10) 0.6313(9) 0.036(2) Uiso 0.5 1 d D . P B -2
H2 H -0.189852 1.439866 0.674057 0.043 Uiso 0.5 1 calc R U P B -2
O13 O 0.2116(15) 1.7456(14) 0.6378(11) 0.049(4) Uiso 0.49(2) 1 d . . P C 3
O14 O 0.2661(16) 1.8085(14) 0.6627(12) 0.057(5) Uiso 0.51(2) 1 d . . P C 4

loop_
_atom_site_aniso_label
_atom_site_aniso_U_11
_atom_site_aniso_U_22
_atom_site_aniso_U_33
_atom_site_aniso_U_23
_atom_site_aniso_U_13
_atom_site_aniso_U_12
U1 0.02635(15) 0.01655(12) 0.01564(13) 0.00685(10) 0.00057(11) 0.00128(11)
U2 0.02352(11) 0.01521(9) 0.01573(10) 0.00561(7) 0.00250(7) -0.00132(7)
O6 0.036(2) 0.029(2) 0.021(2) 0.0108(18) 0.0044(18) 0.0105(18)
O7 0.032(2) 0.0182(18) 0.020(2) 0.0093(16) -0.0049(17) -0.0053(16)
O9 0.026(2) 0.055(3) 0.039(3) 0.024(3) 0.003(2) -0.010(2)
O11 0.031(2) 0.030(2) 0.043(3) 0.019(2) 0.001(2) 0.0069(18)
O8 0.064(3) 0.031(2) 0.020(2) 0.0102(19) 0.008(2) -0.011(2)
O2 0.032(2) 0.025(2) 0.020(2) 0.0030(17) 0.0055(17) -0.0036(17)
O10 0.025(2) 0.040(3) 0.034(3) 0.018(2) 0.0009(19) 0.0022(19)
C2 0.025(3) 0.014(2) 0.022(3) 0.008(2) 0.004(2) 0.003(2)
O4 0.055(3) 0.040(3) 0.023(2) 0.018(2) 0.012(2) 0.024(2)
C1 0.032(3) 0.014(2) 0.016(2) 0.0049(19) 0.006(2) 0.005(2)
O3 0.057(3) 0.0158(19) 0.036(3) 0.0028(18) 0.018(2) -0.010(2)
O1 0.036(2) 0.035(2) 0.030(2) 0.017(2) -0.004(2) -0.011(2)
C16 0.038(3) 0.021(3) 0.019(3) 0.009(2) 0.011(2) 0.004(2)
C9 0.027(3) 0.016(2) 0.017(2) 0.006(2) 0.000(2) -0.004(2)
C8 0.029(3) 0.014(2) 0.023(3) 0.008(2) 0.009(2) 0.002(2)
C7 0.035(3) 0.017(2) 0.015(2) 0.005(2) 0.005(2) -0.004(2)
C10 0.034(3) 0.019(2) 0.020(3) 0.006(2) 0.004(2) 0.001(2)
C6 0.040(4) 0.025(3) 0.032(3) 0.015(3) 0.004(3) 0.005(3)
C3 0.031(3) 0.022(3) 0.045(4) 0.017(3) 0.009(3) -0.004(2)
C15 0.020(2) 0.019(2) 0.014(2) 0.0056(19) 0.0082(19) 0.0035(19)
C5 0.030(3) 0.037(3) 0.039(4) 0.014(3) 0.005(3) 0.014(3)
C4 0.025(3) 0.037(4) 0.049(4) 0.019(3) 0.008(3) 0.005(3)
C14 0.039(4) 0.034(3) 0.031(3) 0.015(3) 0.013(3) -0.005(3)
C11 0.047(4) 0.027(3) 0.021(3) 0.004(2) -0.003(3) -0.007(3)
C13 0.043(4) 0.038(4) 0.045(4) 0.021(3) 0.013(3) -0.011(3)
C12 0.048(4) 0.039(4) 0.047(5) 0.016(4) -0.001(4) -0.021(3)
O5 0.038(2) 0.0204(19) 0.021(2) 0.0087(17) 0.0068(18) 0.0067(17)

loop_
_atom_type_symbol
_atom_type_description
_atom_type_scat_dispersion_real
_atom_type_scat_dispersion_imag
_atom_type_scat_source
C C 0.0033 0.0016 'International Tables Vol C Tables 4.2.6.8 and 6.1.1.4'
H H 0.0000 0.0000 'International Tables Vol C Tables 4.2.6.8 and 6.1.1.4'
N N 0.0061 0.0033 'International Tables Vol C Tables 4.2.6.8 and 6.1.1.4'
O O 0.0106 0.0060 'International Tables Vol C Tables 4.2.6.8 and 6.1.1.4'
U U -9.6767 9.6646 'International Tables Vol C Tables 4.2.6.8 and 6.1.1.4'

loop_
_geom_angle_atom_site_label_1
_geom_angle_atom_site_label_2
_geom_angle_atom_site_label_3
_geom_angle
_geom_angle_site_symmetry_1
_geom_angle_site_symmetry_3
_geom_angle_publ_flag
O1 U1 O1 180.0 . 2_575 ?
O1 U1 O6 93.98(18) . 2_575 ?
O1 U1 O6 86.02(18) 2_575 2_575 ?
O1 U1 O6 86.02(18) . . ?
O1 U1 O6 93.98(18) 2_575 . ?
O6 U1 O6 180.0 2_575 . ?
O1 U1 O4 83.4(2) . 2_575 ?
O1 U1 O4 96.6(2) 2_575 2_575 ?
O6 U1 O4 66.05(14) 2_575 2_575 ?
O6 U1 O4 113.95(14) . 2_575 ?
O1 U1 O4 96.6(2) . . ?
O1 U1 O4 83.4(2) 2_575 . ?
O6 U1 O4 113.95(14) 2_575 . ?
O6 U1 O4 66.05(14) . . ?
O4 U1 O4 180.0 2_575 . ?
O1 U1 O5 91.55(17) . 2_575 ?
O1 U1 O5 88.45(17) 2_575 2_575 ?
O6 U1 O5 114.22(13) 2_575 2_575 ?
O6 U1 O5 65.78(13) . 2_575 ?
O4 U1 O5 49.66(12) 2_575 2_575 ?
O4 U1 O5 130.34(12) . 2_575 ?
O1 U1 O5 88.45(17) . . ?
O1 U1 O5 91.55(17) 2_575 . ?
O6 U1 O5 65.78(13) 2_575 . ?
O6 U1 O5 114.22(13) . . ?
O4 U1 O5 130.34(12) 2_575 . ?
O4 U1 O5 49.66(12) . . ?
O5 U1 O5 180.0 2_575 . ?
O1 U1 C8 86.02(19) . 2_575 ?
O1 U1 C8 93.98(18) 2_575 2_575 ?
O6 U1 C8 89.94(15) 2_575 2_575 ?
O6 U1 C8 90.06(15) . 2_575 ?
O4 U1 C8 24.37(13) 2_575 2_575 ?
O4 U1 C8 155.63(13) . 2_575 ?
O5 U1 C8 25.35(13) 2_575 2_575 ?
O5 U1 C8 154.65(13) . 2_575 ?
O1 U1 C8 93.98(19) . . ?
O1 U1 C8 86.02(19) 2_575 . ?
O6 U1 C8 90.06(15) 2_575 . ?
O6 U1 C8 89.94(15) . . ?
O4 U1 C8 155.63(13) 2_575 . ?
O4 U1 C8 24.37(13) . . ?
O5 U1 C8 154.65(13) 2_575 . ?
O5 U1 C8 25.35(13) . . ?
C8 U1 C8 180.0 2_575 . ?
O10 U2 O11 178.3(2) . . ?
O10 U2 O8 88.6(2) . 2_576 ?
O11 U2 O8 93.0(2) . 2_576 ?
O10 U2 O3 88.14(19) . 1_545 ?
O11 U2 O3 91.63(19) . 1_545 ?
O8 U2 O3 75.05(16) 2_576 1_545 ?
O10 U2 O2 90.86(19) . 2_575 ?
O11 U2 O2 87.45(19) . 2_575 ?
O8 U2 O2 149.67(15) 2_576 2_575 ?
O3 U2 O2 74.63(14) 1_545 2_575 ?
O10 U2 O7 92.51(18) . . ?
O11 U2 O7 88.57(17) . . ?
O8 U2 O7 73.58(14) 2_576 . ?
O3 U2 O7 148.60(14) 1_545 . ?
O2 U2 O7 136.71(13) 2_575 . ?
O10 U2 O5 86.02(17) . 2_575 ?
O11 U2 O5 93.14(17) . 2_575 ?
O8 U2 O5 141.59(14) 2_576 2_575 ?
O3 U2 O5 142.54(15) 1_545 2_575 ?
O2 U2 O5 68.50(13) 2_575 2_575 ?
O7 U2 O5 68.71(13) . 2_575 ?
C15 O6 U1 144.0(4) . . ?
C15 O7 U2 130.3(3) . . ?
C16 O8 U2 153.4(5) . 2_576 ?
C7 O2 U2 131.3(4) . 2_575 ?
C3 C2 C1 118.8(5) . . ?
C3 C2 C8 116.8(5) . . ?
C1 C2 C8 124.3(5) . . ?
C8 O4 U1 99.4(3) . . ?
C6 C1 C2 118.4(5) . . ?
C6 C1 C7 119.2(5) . . ?
C2 C1 C7 122.4(5) . . ?
C7 O3 U2 147.9(4) . 1_565 ?
O9 C16 O8 125.6(6) . . ?
O9 C16 C10 120.4(5) . . ?
O8 C16 C10 114.0(5) . . ?
C14 C9 C10 119.4(5) . . ?
C14 C9 C15 116.8(5) . . ?
C10 C9 C15 123.7(5) . . ?
O4 C8 O5 117.5(5) . . ?
O4 C8 C2 119.1(5) . . ?
O5 C8 C2 123.1(5) . . ?
O4 C8 U1 56.2(3) . . ?
O5 C8 U1 61.4(3) . . ?
C2 C8 U1 169.3(4) . . ?
O2 C7 O3 125.0(6) . . ?
O2 C7 C1 119.7(5) . . ?
O3 C7 C1 115.3(5) . . ?
C11 C10 C9 119.1(5) . . ?
C11 C10 C16 118.4(5) . . ?
C9 C10 C16 122.3(5) . . ?
C5 C6 C1 122.1(6) . . ?
C4 C3 C2 122.0(5) . . ?
O7 C15 O6 124.2(5) . . ?
O7 C15 C9 117.3(5) . . ?
O6 C15 C9 118.4(5) . . ?
C6 C5 C4 118.8(6) . . ?
C3 C4 C5 119.9(6) . . ?
C9 C14 C13 121.1(6) . . ?
C12 C11 C10 121.5(6) . . ?
C12 C13 C14 119.1(6) . . ?
C11 C12 C13 119.8(7) . . ?
C8 O5 U2 129.8(3) . 2_575 ?
C8 O5 U1 93.2(3) . . ?
U2 O5 U1 125.42(16) 2_575 . ?
C20 N3 C21 112.4(13) . . ?
N3 C20 N3 106.6(15) . 2_476 ?
C22 C21 N3 104.6(13) . . ?
C21 C22 N3 104.6(14) . 2_476 ?
C18 C19 N1 101.8(14) . . ?
C17 N1 C19 115.4(15) . . ?
C19 C18 N2 102.4(12) . . ?
N1 C17 N2 107.3(16) . . ?
C17 N2 C18 112.9(12) . . ?

loop_
_geom_bond_atom_site_label_1
_geom_bond_atom_site_label_2
_geom_bond_distance
_geom_bond_site_symmetry_2
_geom_bond_publ_flag
U1 O1 1.758(4) . ?
U1 O1 1.758(4) 2_575 ?
U1 O6 2.362(4) 2_575 ?
U1 O6 2.362(4) . ?
U1 O4 2.513(4) 2_575 ?
U1 O4 2.513(4) . ?
U1 O5 2.623(4) 2_575 ?
U1 O5 2.623(4) . ?
U1 C8 2.982(5) 2_575 ?
U1 C8 2.982(5) . ?
U2 O10 1.768(4) . ?
U2 O11 1.773(4) . ?
U2 O8 2.281(4) 2_576 ?
U2 O3 2.379(4) 1_545 ?
U2 O2 2.394(4) 2_575 ?
U2 O7 2.406(4) . ?
U2 O5 2.500(4) 2_575 ?
O6 C15 1.263(6) . ?
O7 C15 1.253(6) . ?
O9 C16 1.224(7) . ?
O8 C16 1.276(7) . ?
O2 C7 1.247(7) . ?
C2 C3 1.380(8) . ?
C2 C1 1.410(7) . ?
C2 C8 1.492(7) . ?
O4 C8 1.247(6) . ?
C1 C6 1.395(8) . ?
C1 C7 1.513(8) . ?
O3 C7 1.251(6) . ?
C16 C10 1.514(8) . ?
C9 C14 1.373(8) . ?
C9 C10 1.399(8) . ?
C9 C15 1.500(7) . ?
C8 O5 1.279(6) . ?
C10 C11 1.382(8) . ?
C6 C5 1.367(9) . ?
C3 C4 1.364(9) . ?
C5 C4 1.399(9) . ?
C14 C13 1.398(10) . ?
C11 C12 1.374(9) . ?
C13 C12 1.381(10) . ?
N3 C20 1.295(14) . ?
N3 C21 1.512(14) . ?
C21 C22 1.308(16) . ?
C19 C18 1.375(14) . ?
C19 N1 1.394(15) . ?
N1 C17 1.202(14) . ?
C18 N2 1.412(13) . ?
C17 N2 1.236(14) . ?

loop_
_geom_hbond_atom_site_label_D
_geom_hbond_atom_site_label_H
_geom_hbond_atom_site_label_A
_geom_hbond_distance_DH
_geom_hbond_distance_HA
_geom_hbond_distance_DA
_geom_hbond_angle_DHA
_geom_hbond_site_symmetry_A
_geom_hbond_publ_flag
N3 H3A O9 0.86 2.24 2.856(9) 129.0 2_476 yes
